data_7203834
loop_
_publ_author_name
'Stephens, Nicholas F.'
'Buck, Manfred'
'Lightfoot, Philip'

_publ_section_title
;
 Polar ordering of polar octahedra in [C2N2H10][VOF4(H2O)]
;
_journal_issue 40
_journal_name_full 'Journal of Materials Chemistry'
_journal_page_first 4298
_journal_paper_doi 10.1039/b508959j
_journal_volume 15
_journal_year 2005
_chemical_formula_sum 'C2 H12 F4 N2 O2 V'
_chemical_formula_weight 223.08
_chemical_name_systematic
;
?
;
_space_group_IT_number 4
_symmetry_cell_setting monoclinic
_symmetry_space_group_name_Hall 'P 2yb'
_symmetry_space_group_name_H-M 'P 1 21 1'
_atom_sites_solution_hydrogens geom
_atom_sites_solution_primary direct
_atom_sites_solution_secondary difmap
_audit_creation_method SHELXL-97
_cell_angle_alpha 90.00
_cell_angle_beta 97.2312(16)
_cell_angle_gamma 90.00
_cell_formula_units_Z 2
_cell_length_a 6.584(3)
_cell_length_b 5.827(2)
_cell_length_c 9.948(4)
_cell_measurement_reflns_used 1467
_cell_measurement_temperature 93.1500
_cell_measurement_theta_max 25.3491
_cell_measurement_theta_min 3.1195
_cell_volume 378.6(3)
_computing_cell_refinement 'CrystalClear (Rigaku Corp., 2000)'
_computing_data_collection 'CrystalClear (Rigaku Corp., 2000)'
_computing_data_reduction 'CrystalClear (Rigaku Corp., 2000)'
_computing_molecular_graphics 'WinGX (Farrugia, 1999)'
_computing_structure_refinement 'SHELXL-97 (Sheldrick, 1997)'
_computing_structure_solution 'SHELXS-97 (Sheldrick, 1997)'
_diffrn_ambient_temperature 93.1500
_diffrn_measured_fraction_theta_full 0.984
_diffrn_measured_fraction_theta_max 0.984
_diffrn_measurement_device_type
;
Mercury70 (2x2 bin mode)
;
_diffrn_measurement_method dtprofit.ref
_diffrn_radiation_monochromator Confocal
_diffrn_radiation_source 'Rotating Anode'
_diffrn_radiation_type 'Mo K\a'
_diffrn_radiation_wavelength 0.71070
_diffrn_reflns_av_R_equivalents 0.0179
_diffrn_reflns_av_sigmaI/netI 0.0351
_diffrn_reflns_limit_h_max 6
_diffrn_reflns_limit_h_min -7
_diffrn_reflns_limit_k_max 6
_diffrn_reflns_limit_k_min -7
_diffrn_reflns_limit_l_max 8
_diffrn_reflns_limit_l_min -11
_diffrn_reflns_number 2254
_diffrn_reflns_theta_full 25.35
_diffrn_reflns_theta_max 25.35
_diffrn_reflns_theta_min 3.12
_exptl_absorpt_coefficient_mu 1.342
_exptl_absorpt_correction_T_max 1.0000
_exptl_absorpt_correction_T_min 0.8459
_exptl_absorpt_correction_type multi-scan
_exptl_crystal_colour Blue
_exptl_crystal_density_diffrn 1.957
_exptl_crystal_density_method 'not measured'
_exptl_crystal_description Platelet
_exptl_crystal_F_000 226
_exptl_crystal_size_max 0.2000
_exptl_crystal_size_mid 0.1000
_exptl_crystal_size_min 0.0300
_refine_diff_density_max 0.312
_refine_diff_density_min -0.298
_refine_diff_density_rms 0.060
_refine_ls_abs_structure_details 'Flack H D (1983), Acta Cryst. A39, 876-881'
_refine_ls_abs_structure_Flack 0.07(2)
_refine_ls_extinction_method none
_refine_ls_goodness_of_fit_ref 1.041
_refine_ls_hydrogen_treatment mixed
_refine_ls_matrix_type full
_refine_ls_number_parameters 108
_refine_ls_number_reflns 1263
_refine_ls_number_restraints 1
_refine_ls_restrained_S_all 1.040
_refine_ls_R_factor_all 0.0228
_refine_ls_R_factor_gt 0.0223
_refine_ls_shift/su_max 0.021
_refine_ls_shift/su_mean 0.002
_refine_ls_structure_factor_coef Fsqd
_refine_ls_weighting_details 'calc w=1/[\s^2^(Fo^2^)+(0.0274P)^2^+0.0000P] where P=(Fo^2^+2Fc^2^)/3'
_refine_ls_weighting_scheme calc
_refine_ls_wR_factor_gt 0.0525
_refine_ls_wR_factor_ref 0.0527
_reflns_number_gt 1237
_reflns_number_total 1263
_reflns_threshold_expression >2sigma(I)
_cod_data_source_file b508959j.txt
_cod_data_source_block mer
_cod_depositor_comments
;
The following automatic conversions were performed:
'_exptl_absorpt_correction_type' value 'Multi-scan' changed to
'multi-scan' according to
'/home/saulius/struct/CIF-dictionaries/cif_core.dic' dictionary named
'cif_core.dic' version 2.4.1 from 2010-06-29.

Automatic conversion script
Id: cif_fix_enum 1527 2010-12-29 10:47:43Z saulius 
;
_cod_original_sg_symbol_H-M P21
_cod_database_code 7203834

loop_
_symmetry_equiv_pos_as_xyz
'x, y, z'
'-x, y+1/2, -z'

loop_
_atom_site_label
_atom_site_type_symbol
_atom_site_fract_x
_atom_site_fract_y
_atom_site_fract_z
_atom_site_U_iso_or_equiv
_atom_site_adp_type
_atom_site_occupancy
_atom_site_symmetry_multiplicity
_atom_site_calc_flag
_atom_site_refinement_flags
_atom_site_disorder_assembly
_atom_site_disorder_group
V1 V 0.19973(6) 0.12579(8) 0.23369(4) 0.00904(13) Uani 1 1 d . . .
F1 F -0.02607(19) 0.1532(3) 0.09627(13) 0.0160(3) Uani 1 1 d . . .
F2 F 0.42835(19) -0.0058(2) 0.35108(13) 0.0103(3) Uani 1 1 d . . .
F3 F 0.0156(2) -0.0187(2) 0.34519(14) 0.0112(3) Uani 1 1 d . . .
F4 F 0.3862(2) 0.1771(2) 0.10435(14) 0.0129(4) Uani 1 1 d . . .
O1 O 0.2018(3) 0.3799(3) 0.30402(17) 0.0111(4) Uani 1 1 d . . .
O2 O 0.2105(3) -0.2318(3) 0.1460(2) 0.0127(4) Uani 1 1 d . . .
HW1 H 0.145(5) -0.267(6) 0.060(4) 0.047(11) Uiso 1 1 d . . .
HW2 H 0.201(5) -0.334(8) 0.181(4) 0.041(13) Uiso 1 1 d . . .
N1 N 0.6839(3) 0.7867(4) 0.1566(2) 0.0099(5) Uani 1 1 d . . .
H1 H 0.6738 0.7831 0.0646 0.015 Uiso 1 1 calc R . .
H2 H 0.7956 0.8705 0.1900 0.015 Uiso 1 1 calc R . .
H3 H 0.5693 0.8522 0.1823 0.015 Uiso 1 1 calc R . .
C1 C 0.7051(4) 0.5507(4) 0.2102(3) 0.0094(6) Uani 1 1 d . . .
H4 H 0.8286 0.4786 0.1812 0.011 Uiso 1 1 calc R . .
H5 H 0.5845 0.4588 0.1728 0.011 Uiso 1 1 calc R . .
C2 C 0.7225(4) 0.5513(4) 0.3643(3) 0.0121(6) Uani 1 1 d . . .
H6 H 0.8451 0.6397 0.4016 0.015 Uiso 1 1 calc R . .
H7 H 0.6007 0.6274 0.3933 0.015 Uiso 1 1 calc R . .
N2 N 0.7381(3) 0.3125(3) 0.4189(2) 0.0096(5) Uani 1 1 d . . .
H8 H 0.7483 0.3168 0.5109 0.014 Uiso 1 1 calc R . .
H9 H 0.8511 0.2433 0.3934 0.014 Uiso 1 1 calc R . .
H10 H 0.6245 0.2318 0.3856 0.014 Uiso 1 1 calc R . .

loop_
_atom_site_aniso_label
_atom_site_aniso_U_11
_atom_site_aniso_U_22
_atom_site_aniso_U_33
_atom_site_aniso_U_23
_atom_site_aniso_U_13
_atom_site_aniso_U_12
V1 0.00822(19) 0.0069(2) 0.0122(2) 0.0031(2) 0.00227(14) 0.0005(2)
F1 0.0191(7) 0.0142(9) 0.0130(8) -0.0008(8) -0.0046(6) 0.0046(8)
F2 0.0084(7) 0.0118(8) 0.0104(8) 0.0017(7) 0.0001(6) 0.0017(6)
F3 0.0097(7) 0.0129(9) 0.0115(8) 0.0012(6) 0.0031(6) -0.0024(6)
F4 0.0171(7) 0.0126(9) 0.0098(8) -0.0008(7) 0.0046(5) -0.0050(7)
O1 0.0185(9) 0.0056(9) 0.0088(10) -0.0016(8) 0.0008(7) 0.0007(7)
O2 0.0210(10) 0.0074(10) 0.0092(12) 0.0001(9) -0.0004(8) -0.0020(9)
N1 0.0094(11) 0.0086(11) 0.0116(14) -0.0040(10) 0.0017(9) -0.0007(9)
C1 0.0097(13) 0.0083(14) 0.0105(14) -0.0008(10) 0.0017(10) -0.0009(9)
C2 0.0203(15) 0.0071(13) 0.0092(14) -0.0014(10) 0.0029(11) -0.0005(10)
N2 0.0111(10) 0.0087(11) 0.0087(12) 0.0003(10) 0.0007(8) -0.0002(9)

loop_
_atom_type_symbol
_atom_type_description
_atom_type_scat_dispersion_real
_atom_type_scat_dispersion_imag
_atom_type_scat_source
C C 0.0033 0.0016 'International Tables Vol C Tables 4.2.6.8 and 6.1.1.4'
H H 0.0000 0.0000 'International Tables Vol C Tables 4.2.6.8 and 6.1.1.4'
N N 0.0061 0.0033 'International Tables Vol C Tables 4.2.6.8 and 6.1.1.4'
F F 0.0171 0.0103 'International Tables Vol C Tables 4.2.6.8 and 6.1.1.4'
O O 0.0106 0.0060 'International Tables Vol C Tables 4.2.6.8 and 6.1.1.4'
V V 0.3005 0.5294 'International Tables Vol C Tables 4.2.6.8 and 6.1.1.4'

loop_
_geom_angle_atom_site_label_1
_geom_angle_atom_site_label_2
_geom_angle_atom_site_label_3
_geom_angle
_geom_angle_site_symmetry_1
_geom_angle_site_symmetry_3
_geom_angle_publ_flag
O1 V1 F1 101.27(8) . . ?
O1 V1 F4 100.07(8) . . ?
F1 V1 F4 90.76(7) . . ?
O1 V1 F3 96.93(8) . . ?
F1 V1 F3 87.65(7) . . ?
F4 V1 F3 162.91(6) . . ?
O1 V1 F2 97.81(8) . . ?
F1 V1 F2 160.87(7) . . ?
F4 V1 F2 87.23(6) . . ?
F3 V1 F2 88.72(7) . . ?
O1 V1 O2 176.76(9) . . ?
F1 V1 O2 81.93(7) . . ?
F4 V1 O2 80.24(7) . . ?
F3 V1 O2 82.69(8) . . ?
F2 V1 O2 78.98(7) . . ?
V1 O2 HW1 121(2) . . ?
V1 O2 HW2 126(3) . . ?
HW1 O2 HW2 103(4) . . ?
C1 N1 H1 109.5 . . ?
C1 N1 H2 109.5 . . ?
H1 N1 H2 109.5 . . ?
C1 N1 H3 109.5 . . ?
H1 N1 H3 109.5 . . ?
H2 N1 H3 109.5 . . ?
N1 C1 C2 110.66(19) . . ?
N1 C1 H4 109.5 . . ?
C2 C1 H4 109.5 . . ?
N1 C1 H5 109.5 . . ?
C2 C1 H5 109.5 . . ?
H4 C1 H5 108.1 . . ?
N2 C2 C1 110.9(2) . . ?
N2 C2 H6 109.5 . . ?
C1 C2 H6 109.5 . . ?
N2 C2 H7 109.5 . . ?
C1 C2 H7 109.5 . . ?
H6 C2 H7 108.0 . . ?
C2 N2 H8 109.5 . . ?
C2 N2 H9 109.5 . . ?
H8 N2 H9 109.5 . . ?
C2 N2 H10 109.5 . . ?
H8 N2 H10 109.5 . . ?
H9 N2 H10 109.5 . . ?

loop_
_geom_bond_atom_site_label_1
_geom_bond_atom_site_label_2
_geom_bond_distance
_geom_bond_site_symmetry_2
_geom_bond_publ_flag
V1 O1 1.6372(18) . ?
V1 F1 1.8955(14) . ?
V1 F4 1.9105(14) . ?
V1 F3 1.9360(14) . ?
V1 F2 1.9428(15) . ?
V1 O2 2.264(2) . ?
O2 HW1 0.93(4) . ?
O2 HW2 0.70(4) . ?
N1 C1 1.475(3) . ?
N1 H1 0.9100 . ?
N1 H2 0.9100 . ?
N1 H3 0.9100 . ?
C1 C2 1.524(4) . ?
C1 H4 0.9900 . ?
C1 H5 0.9900 . ?
C2 N2 1.493(3) . ?
C2 H6 0.9900 . ?
C2 H7 0.9900 . ?
N2 H8 0.9100 . ?
N2 H9 0.9100 . ?
N2 H10 0.9100 . ?

loop_
_geom_hbond_atom_site_label_D
_geom_hbond_atom_site_label_H
_geom_hbond_atom_site_label_A
_geom_hbond_distance_DH
_geom_hbond_distance_HA
_geom_hbond_distance_DA
_geom_hbond_angle_DHA
_geom_hbond_site_symmetry_A
O2 HW1 F1 0.93(4) 1.71(4) 2.645(3) 177(3) 2_545
O2 HW2 O1 0.70(4) 2.07(4) 2.759(3) 173(4) 1_545
N1 H1 F4 0.91 1.79 2.657(3) 159.0 2_655
N1 H2 F3 0.91 2.08 2.923(3) 153.1 1_665
N1 H2 F1 0.91 2.29 2.976(3) 132.1 1_665
N1 H3 F2 0.91 2.18 2.976(3) 145.4 1_565
N1 H3 F4 0.91 2.32 3.005(3) 131.4 1_565
N2 H8 F2 0.91 2.17 2.862(3) 132.2 2_656
N2 H8 F3 0.91 2.20 2.855(3) 128.6 2_656
N2 H9 F3 0.91 1.97 2.817(2) 155.1 1_655
N2 H10 F2 0.91 1.89 2.776(3) 162.5 .
